data_7020265
loop_
_publ_author_name
'Chesman, Anthony S. R.'
'Turner, David R.'
'Berry, Kevin J.'
'Chilton, Nicholas F.'
'Moubaraki, Boujemaa'
'Murray, Keith S.'
'Deacon, Glen B.'
'Batten, Stuart R.'

_publ_section_title
;
 Ln(III)2Mn(III)2 heterobimetallic &quot;butterfly&quot; complexes
 displaying antiferromagnetic coupling (Ln = Eu, Gd, Tb, Er).
;
_journal_issue 37
_journal_name_full 'Dalton transactions (Cambridge, England : 2003)'
_journal_page_first 11402
_journal_page_last 11412
_journal_paper_doi 10.1039/c2dt31144e
_journal_volume 41
_journal_year 2012
_chemical_formula_moiety 'C24 H16 Gd2 Mn2 N24 O18, 3(H2 O), 8(C2 H3 N)'
_chemical_formula_sum 'C40 H46 Gd2 Mn2 N32 O21'
_chemical_formula_weight 1735.47
_chemical_name_common '[Gd2Mn2(O)2(ccnm)6(dcnm)2(H2O)2].3H2O.8MeCN'
_chemical_name_systematic
;
[Bis(aqua)hexakis(carbamoylcyanonitrosomethanide)bis
(dicyanonitrosomethanide)bis(oxo)dimanganese(III)digadolinium
(III)].trihydrate.octaacetonitrile
;
_space_group_IT_number 2
_symmetry_cell_setting triclinic
_symmetry_space_group_name_Hall '-P 1'
_symmetry_space_group_name_H-M 'P -1'
_atom_sites_solution_hydrogens geom
_atom_sites_solution_primary direct
_atom_sites_solution_secondary difmap
_audit_creation_method SHELXL-97
_cell_angle_alpha 89.992(4)
_cell_angle_beta 112.274(4)
_cell_angle_gamma 90.175(4)
_cell_formula_units_Z 1
_cell_length_a 12.0873(10)
_cell_length_b 13.5327(12)
_cell_length_c 13.5370(11)
_cell_measurement_reflns_used 23496
_cell_measurement_temperature 123(1)
_cell_measurement_theta_max 27.50
_cell_measurement_theta_min 1.82
_cell_volume 2049.1(3)
_computing_cell_refinement 'Bruker SMART (Bruker)'
_computing_data_collection 'Bruker SMART (Bruker)'
_computing_data_reduction 'Bruker SAINT (Bruker)'
_computing_molecular_graphics 'X-Seed (Barbour, 1999)'
_computing_publication_material 'CIFTAB (Sheldrick, 1997)'
_computing_structure_refinement 'SHELXL-97 (Sheldrick, 1997)'
_computing_structure_solution 'SHELXS-97 (Sheldrick, 1990)'
_diffrn_ambient_temperature 123(1)
_diffrn_measured_fraction_theta_full 0.983
_diffrn_measured_fraction_theta_max 0.983
_diffrn_measurement_device_type 'Bruker X8 Apex II CCD'
_diffrn_measurement_method 'phi and omega scans'
_diffrn_radiation_monochromator graphite
_diffrn_radiation_source 'fine-focus sealed tube'
_diffrn_radiation_type MoK\a
_diffrn_radiation_wavelength 0.71073
_diffrn_reflns_av_R_equivalents 0.0311
_diffrn_reflns_av_sigmaI/netI 0.0390
_diffrn_reflns_limit_h_max 15
_diffrn_reflns_limit_h_min -15
_diffrn_reflns_limit_k_max 15
_diffrn_reflns_limit_k_min -17
_diffrn_reflns_limit_l_max 17
_diffrn_reflns_limit_l_min -17
_diffrn_reflns_number 23496
_diffrn_reflns_theta_full 27.50
_diffrn_reflns_theta_max 27.50
_diffrn_reflns_theta_min 1.82
_exptl_absorpt_coefficient_mu 1.974
_exptl_absorpt_correction_T_max 0.6936
_exptl_absorpt_correction_T_min 0.4386
_exptl_absorpt_correction_type multi-scan
_exptl_absorpt_process_details SADABS
_exptl_crystal_colour brown
_exptl_crystal_density_diffrn 1.406
_exptl_crystal_density_method 'not measured'
_exptl_crystal_description block
_exptl_crystal_F_000 856
_exptl_crystal_size_max 0.50
_exptl_crystal_size_mid 0.50
_exptl_crystal_size_min 0.20
_refine_diff_density_max 3.169
_refine_diff_density_min -1.839
_refine_diff_density_rms 0.201
_refine_ls_extinction_expression Fc^*^=kFc[1+0.001xFc^2^\l^3^/sin(2\q)]^-1/4^
_refine_ls_extinction_method SHELXL
_refine_ls_goodness_of_fit_ref 1.076
_refine_ls_hydrogen_treatment mixed
_refine_ls_matrix_type full
_refine_ls_number_parameters 497
_refine_ls_number_reflns 9268
_refine_ls_number_restraints 60
_refine_ls_restrained_S_all 1.232
_refine_ls_R_factor_all 0.0542
_refine_ls_R_factor_gt 0.0463
_refine_ls_shift/su_max 0.001
_refine_ls_shift/su_mean 0.000
_refine_ls_structure_factor_coef Fsqd
_refine_ls_weighting_details 'calc w=1/[\s^2^(Fo^2^)+(0.2000P)^2^+0.0000P] where P=(Fo^2^+2Fc^2^)/3'
_refine_ls_weighting_scheme calc
_refine_ls_wR_factor_gt 0.1260
_refine_ls_wR_factor_ref 0.1347
_reflns_number_gt 8284
_reflns_number_total 9268
_reflns_threshold_expression >2sigma(I)
_cod_data_source_file c2dt31144e.txt
_cod_data_source_block C:\GdMn\P-1NEW2.CIF
_cod_depositor_comments
;
The following automatic conversions were performed:

'_exptl_absorpt_correction_type' value 'Multi-scan' changed to
'multi-scan' according to
/home/saulius/struct/CIF-dictionaries/cif_core.dic dictionary named
'cif_core.dic' version 2.4.2 from 2011-04-26.

Automatic conversion script
Id: cif_fix_values 1891 2012-01-12 08:04:46Z andrius 
;
_cod_original_sg_symbol_H-M P-1
_cod_database_code 7020265

loop_
_symmetry_equiv_pos_as_xyz
'x, y, z'
'-x, -y, -z'

loop_
_atom_site_label
_atom_site_type_symbol
_atom_site_fract_x
_atom_site_fract_y
_atom_site_fract_z
_atom_site_U_iso_or_equiv
_atom_site_adp_type
_atom_site_occupancy
_atom_site_symmetry_multiplicity
_atom_site_calc_flag
_atom_site_refinement_flags
_atom_site_disorder_assembly
_atom_site_disorder_group
Gd1 Gd 0.02250(2) 0.144365(16) 0.309162(18) 0.01013(10) Uani 1 1 d . . .
Mn1 Mn 0.08485(7) -0.06366(5) 0.48918(6) 0.00990(16) Uani 1 1 d . . .
O1 O 0.0396(3) 0.0674(2) 0.4624(3) 0.0111(7) Uani 1 1 d . . .
O2 O -0.0294(4) -0.0236(3) 0.2400(3) 0.0149(7) Uani 1 1 d . . .
O3 O 0.2185(3) -0.0515(3) 0.4385(3) 0.0147(7) Uani 1 1 d . . .
O4 O 0.1560(4) 0.1525(3) 0.2162(3) 0.0184(8) Uani 1 1 d . . .
O5 O -0.2260(3) 0.0473(3) 0.3503(3) 0.0165(8) Uani 1 1 d . . .
O6 O -0.1230(3) 0.1556(3) 0.1292(3) 0.0157(7) Uani 1 1 d . . .
O7 O -0.1122(3) 0.2070(3) 0.4927(3) 0.0142(7) Uani 1 1 d . . .
O10 O 0.30844(18) 0.14912(6) 0.6361(3) 0.0327(11) Uani 1 1 d D . .
O8 O -0.0133(4) 0.3171(3) 0.2674(3) 0.0166(8) Uani 1 1 d . . .
O9 O 0.1895(3) 0.2287(3) 0.4396(3) 0.0219(8) Uani 1 1 d D . .
O12 O 0.3905(14) 0.4016(17) 0.649(2) 0.137(11) Uani 0.50 1 d PU . .
N1 N -0.0308(4) -0.0966(3) 0.3017(4) 0.0135(8) Uani 1 1 d . . .
N2 N -0.2091(7) -0.1752(5) 0.0498(5) 0.0471(18) Uani 1 1 d . . .
N3 N -0.1133(5) -0.3293(4) 0.3540(4) 0.0226(10) Uani 1 1 d . . .
N4 N 0.2016(4) 0.0197(3) 0.3682(3) 0.0129(8) Uani 1 1 d . . .
N5 N 0.4615(6) -0.0854(6) 0.3634(6) 0.0479(19) Uani 1 1 d . . .
N6 N 0.3141(5) 0.1060(4) 0.1782(4) 0.0234(11) Uani 1 1 d . . .
H6A H 0.2960 0.1478 0.1247 0.028 Uiso 1 1 calc R . .
H6B H 0.3773 0.0678 0.1939 0.028 Uiso 1 1 calc R . .
N7 N -0.1953(4) 0.0861(3) 0.2764(3) 0.0136(8) Uani 1 1 d . . .
N8 N -0.4787(5) 0.0028(5) 0.1305(5) 0.0368(14) Uani 1 1 d . . .
N9 N -0.2970(5) 0.1189(5) -0.0028(4) 0.0283(12) Uani 1 1 d . . .
H9A H -0.2722 0.1419 -0.0517 0.034 Uiso 1 1 calc R . .
H9B H -0.3695 0.0941 -0.0217 0.034 Uiso 1 1 calc R . .
N10 N -0.0775(4) 0.2449(3) 0.4184(3) 0.0135(8) Uani 1 1 d . . .
N11 N -0.1766(7) 0.4545(4) 0.5059(5) 0.0391(15) Uani 1 1 d . . .
N12 N -0.0651(5) 0.4710(4) 0.2945(4) 0.0251(11) Uani 1 1 d . . .
H12A H -0.0447 0.4954 0.2435 0.030 Uiso 1 1 calc R . .
H12B H -0.0936 0.5102 0.3310 0.030 Uiso 1 1 calc R . .
N14 N -0.0132(9) 0.5750(6) 0.1243(7) 0.059(2) Uani 1 1 d . . .
N16 N -0.1368(5) 0.1231(8) -0.1345(9) 0.036(3) Uiso 0.50 1 d PD A -1
N17 N -0.1849(13) 0.1680(10) -0.1652(9) 0.041(4) Uani 0.440(14) 1 d PDU A 1
N18 N -0.3308(4) 0.323(2) -0.1686(12) 0.131(12) Uani 0.560(14) 1 d PDU A 2
C1 C -0.0937(5) -0.1740(4) 0.2534(4) 0.0156(10) Uani 1 1 d . . .
C2 C -0.1586(6) -0.1747(4) 0.1399(5) 0.0264(13) Uani 1 1 d . . .
C3 C -0.1024(5) -0.2586(4) 0.3130(4) 0.0176(11) Uani 1 1 d . . .
C4 C 0.2776(5) 0.0258(4) 0.3218(4) 0.0173(10) Uani 1 1 d . . .
C5 C 0.3786(6) -0.0373(5) 0.3458(5) 0.0271(13) Uani 1 1 d . . .
C6 C 0.2462(5) 0.1004(4) 0.2351(4) 0.0162(10) Uani 1 1 d . . .
C7 C -0.2706(5) 0.0821(4) 0.1785(4) 0.0165(10) Uani 1 1 d . . .
C8 C -0.3862(5) 0.0376(5) 0.1515(4) 0.0215(12) Uani 1 1 d . . .
C9 C -0.2255(5) 0.1216(4) 0.0987(4) 0.0160(10) Uani 1 1 d . . .
C10 C -0.0904(5) 0.3388(4) 0.4018(4) 0.0169(10) Uani 1 1 d . . .
C11 C -0.1387(6) 0.4017(4) 0.4597(5) 0.0238(12) Uani 1 1 d . . .
C12 C -0.0530(5) 0.3763(4) 0.3161(4) 0.0163(10) Uani 1 1 d . . .
C15 C -0.0091(8) 0.6199(6) 0.0548(6) 0.0403(18) Uani 1 1 d . . .
C16 C -0.0020(12) 0.6764(7) -0.0322(7) 0.064(3) Uani 1 1 d . . .
H16A H -0.0206 0.6338 -0.0950 0.097 Uiso 1 1 calc R . .
H16B H 0.0791 0.7032 -0.0121 0.097 Uiso 1 1 calc R . .
H16C H -0.0594 0.7309 -0.0488 0.097 Uiso 1 1 calc R . .
C13 C 0.4950(9) 0.2402(8) 0.3988(8) 0.056(2) Uani 1 1 d . . .
C17 C 0.3049(4) 0.3889(8) 0.2069(9) 0.046(4) Uani 0.50 1 d PD B 1
C18 C 0.2545(5) 0.4361(10) 0.2846(10) 0.046(4) Uani 0.50 1 d PD B 1
H18D H 0.2919 0.5009 0.3075 0.069 Uiso 0.50 1 calc PR B 1
H18E H 0.2716 0.3933 0.3470 0.069 Uiso 0.50 1 calc PR B 1
H18F H 0.1678 0.4442 0.2486 0.069 Uiso 0.50 1 calc PR B 1
C19 C -0.0698(5) 0.0695(8) -0.0747(9) 0.027(3) Uiso 0.50 1 d PD A -1
N13 N 0.4120(9) 0.2489(9) 0.4208(9) 0.079(3) Uani 1 1 d . . .
C14 C 0.5932(10) 0.2294(13) 0.3651(14) 0.106(6) Uani 1 1 d . . .
H14A H 0.6203 0.1606 0.3747 0.159 Uiso 1 1 calc R . .
H14B H 0.6589 0.2728 0.4079 0.159 Uiso 1 1 calc R . .
H14C H 0.5675 0.2474 0.2896 0.159 Uiso 1 1 calc R . .
C20 C 0.0173(10) -0.0030(10) 0.0047(11) 0.020(2) Uiso 0.50 1 d PD A -1
H20A H 0.0073 0.0004 0.0732 0.030 Uiso 0.50 1 calc PR A -1
H20B H 0.0996 0.0149 0.0152 0.030 Uiso 0.50 1 calc PR A -1
H20C H 0.0002 -0.0703 -0.0237 0.030 Uiso 0.50 1 calc PR A -1
H10B H 0.3752 0.1477 0.6271 0.148 Uiso 1 1 d D . .
H10A H 0.2773 0.0909 0.6264 0.047 Uiso 1 1 d D . .
C21 C -0.2037(12) 0.2217(9) -0.2365(8) 0.030(4) Uani 0.440(14) 1 d PDU A 1
C22 C -0.230(2) 0.2918(16) -0.3322(15) 0.038(6) Uani 0.440(14) 1 d PDU A 1
H22A H -0.1649 0.2876 -0.3587 0.057 Uiso 0.50 1 calc PR A 1
H22B H -0.2358 0.3597 -0.3098 0.057 Uiso 0.50 1 calc PR A 1
H22C H -0.3054 0.2726 -0.3892 0.057 Uiso 0.50 1 calc PR A 1
C23 C -0.2912(4) 0.3088(14) -0.2330(13) 0.075(6) Uani 0.560(14) 1 d PDU A 2
C24 C -0.237(2) 0.291(2) -0.3173(17) 0.087(13) Uani 0.560(14) 1 d PDU A 2
H24A H -0.1642 0.3309 -0.3004 0.130 Uiso 0.50 1 calc PR A 2
H24B H -0.2946 0.3087 -0.3880 0.130 Uiso 0.50 1 calc PR A 2
H24C H -0.2161 0.2205 -0.3172 0.130 Uiso 0.50 1 calc PR A 2
H9OA H 0.2382(8) 0.239(7) 0.4080(18) 0.09(4) Uiso 1 1 d D . .
H9OB H 0.226(4) 0.196(7) 0.498(5) 0.08(4) Uiso 1 1 d D . .
N15 N 0.3424(18) 0.3516(13) 0.1491(14) 0.072(5) Uani 0.50 1 d PD B 1

loop_
_atom_site_aniso_label
_atom_site_aniso_U_11
_atom_site_aniso_U_22
_atom_site_aniso_U_33
_atom_site_aniso_U_23
_atom_site_aniso_U_13
_atom_site_aniso_U_12
Gd1 0.01444(14) 0.00937(14) 0.00847(13) 0.00267(8) 0.00644(10) 0.00119(9)
Mn1 0.0132(4) 0.0100(3) 0.0091(3) 0.0035(3) 0.0072(3) 0.0030(3)
O1 0.0143(17) 0.0093(16) 0.0109(16) 0.0025(13) 0.0062(14) 0.0015(13)
O2 0.022(2) 0.0113(17) 0.0118(17) 0.0045(13) 0.0074(15) 0.0019(14)
O3 0.0139(18) 0.0178(18) 0.0155(18) 0.0079(14) 0.0091(15) 0.0046(14)
O4 0.021(2) 0.025(2) 0.0147(18) 0.0090(15) 0.0125(16) 0.0047(16)
O5 0.0180(19) 0.0234(19) 0.0113(17) 0.0047(14) 0.0093(15) -0.0010(15)
O6 0.0181(19) 0.0193(18) 0.0101(17) 0.0048(14) 0.0058(15) -0.0011(15)
O7 0.0192(19) 0.0139(17) 0.0134(17) 0.0050(13) 0.0105(15) 0.0041(14)
O10 0.028(2) 0.032(2) 0.037(3) 0.002(2) 0.011(2) 0.002(2)
O8 0.027(2) 0.0074(16) 0.0180(18) 0.0037(13) 0.0120(16) 0.0010(15)
O9 0.022(2) 0.024(2) 0.019(2) 0.0021(16) 0.0077(17) -0.0023(17)
O12 0.034(8) 0.141(18) 0.21(2) 0.131(18) 0.015(11) -0.003(9)
N1 0.019(2) 0.0105(19) 0.013(2) 0.0023(15) 0.0085(18) 0.0033(17)
N2 0.069(5) 0.040(4) 0.018(3) 0.008(2) 0.001(3) -0.019(3)
N3 0.033(3) 0.014(2) 0.023(2) 0.0017(18) 0.013(2) 0.001(2)
N4 0.015(2) 0.014(2) 0.0102(19) 0.0039(15) 0.0058(17) 0.0018(16)
N5 0.039(4) 0.056(4) 0.064(5) 0.032(4) 0.036(4) 0.027(3)
N6 0.023(3) 0.032(3) 0.021(2) 0.013(2) 0.016(2) 0.006(2)
N7 0.013(2) 0.018(2) 0.011(2) 0.0038(16) 0.0062(17) 0.0029(17)
N8 0.023(3) 0.065(4) 0.021(3) 0.005(3) 0.007(2) -0.009(3)
N9 0.021(3) 0.052(4) 0.010(2) 0.006(2) 0.005(2) -0.009(2)
N10 0.018(2) 0.013(2) 0.0094(19) 0.0047(15) 0.0056(17) 0.0017(17)
N11 0.066(5) 0.023(3) 0.043(4) 0.007(2) 0.037(3) 0.017(3)
N12 0.046(3) 0.014(2) 0.024(3) 0.0050(19) 0.023(2) 0.004(2)
N14 0.100(7) 0.043(4) 0.059(5) 0.026(4) 0.057(5) 0.007(4)
N17 0.065(11) 0.040(8) 0.026(7) 0.005(6) 0.024(7) -0.008(8)
N18 0.092(16) 0.23(3) 0.087(16) 0.099(18) 0.055(13) 0.040(17)
C1 0.022(3) 0.011(2) 0.015(2) 0.0017(19) 0.009(2) 0.002(2)
C2 0.037(4) 0.019(3) 0.019(3) 0.001(2) 0.007(3) -0.007(3)
C3 0.023(3) 0.016(3) 0.015(2) -0.002(2) 0.008(2) 0.002(2)
C4 0.019(3) 0.022(3) 0.015(2) 0.005(2) 0.010(2) 0.001(2)
C5 0.026(3) 0.036(3) 0.027(3) 0.014(3) 0.019(3) 0.006(3)
C6 0.019(3) 0.017(2) 0.014(2) 0.0034(19) 0.008(2) 0.001(2)
C7 0.014(3) 0.022(3) 0.014(2) 0.003(2) 0.005(2) 0.001(2)
C8 0.017(3) 0.038(3) 0.009(2) 0.003(2) 0.004(2) -0.003(2)
C9 0.019(3) 0.017(2) 0.013(2) 0.0012(19) 0.007(2) 0.002(2)
C10 0.020(3) 0.016(2) 0.015(2) 0.0024(19) 0.007(2) 0.002(2)
C11 0.034(3) 0.015(3) 0.031(3) 0.009(2) 0.021(3) 0.008(2)
C12 0.025(3) 0.013(2) 0.011(2) 0.0031(18) 0.007(2) 0.002(2)
C15 0.063(5) 0.032(4) 0.034(4) 0.007(3) 0.027(4) -0.006(3)
C16 0.120(10) 0.048(5) 0.036(5) 0.010(4) 0.041(6) -0.013(6)
C13 0.047(5) 0.065(6) 0.053(5) -0.002(5) 0.018(4) -0.005(5)
C17 0.025(7) 0.044(9) 0.060(11) 0.018(8) 0.007(7) 0.006(6)
C18 0.049(10) 0.026(7) 0.071(12) 0.013(7) 0.031(9) 0.008(7)
N13 0.051(5) 0.103(8) 0.091(8) -0.004(6) 0.038(5) -0.005(5)
C14 0.034(6) 0.134(13) 0.138(14) -0.047(11) 0.018(7) 0.018(7)
C21 0.037(9) 0.038(8) 0.024(7) -0.003(6) 0.022(7) -0.008(7)
C22 0.050(10) 0.043(11) 0.029(9) 0.005(7) 0.024(8) 0.009(8)
C23 0.071(14) 0.063(12) 0.084(15) 0.029(11) 0.022(12) 0.003(10)
C24 0.16(3) 0.083(19) 0.030(10) 0.012(10) 0.047(14) -0.043(18)
N15 0.075(13) 0.086(14) 0.063(12) -0.001(10) 0.034(10) 0.009(11)

loop_
_atom_type_symbol
_atom_type_description
_atom_type_scat_dispersion_real
_atom_type_scat_dispersion_imag
_atom_type_scat_source
C C 0.0033 0.0016 'International Tables Vol C Tables 4.2.6.8 and 6.1.1.4'
H H 0.0000 0.0000 'International Tables Vol C Tables 4.2.6.8 and 6.1.1.4'
N N 0.0061 0.0033 'International Tables Vol C Tables 4.2.6.8 and 6.1.1.4'
O O 0.0106 0.0060 'International Tables Vol C Tables 4.2.6.8 and 6.1.1.4'
Mn Mn 0.3368 0.7283 'International Tables Vol C Tables 4.2.6.8 and 6.1.1.4'
Gd Gd -0.1653 3.9035 'International Tables Vol C Tables 4.2.6.8 and 6.1.1.4'

loop_
_geom_angle_atom_site_label_1
_geom_angle_atom_site_label_2
_geom_angle_atom_site_label_3
_geom_angle
_geom_angle_site_symmetry_1
_geom_angle_site_symmetry_3
O1 Gd1 O4 131.09(13) . .
O1 Gd1 O9 77.55(13) . .
O4 Gd1 O9 79.60(14) . .
O1 Gd1 O8 127.54(13) . .
O4 Gd1 O8 86.04(13) . .
O9 Gd1 O8 74.93(13) . .
O1 Gd1 O6 137.39(13) . .
O4 Gd1 O6 81.08(13) . .
O9 Gd1 O6 143.10(13) . .
O8 Gd1 O6 72.64(13) . .
O1 Gd1 O2 81.05(12) . .
O4 Gd1 O2 88.05(13) . .
O9 Gd1 O2 137.88(13) . .
O8 Gd1 O2 144.60(13) . .
O6 Gd1 O2 71.97(13) . .
O1 Gd1 N7 75.76(13) . .
O4 Gd1 N7 139.35(14) . .
O9 Gd1 N7 140.89(13) . .
O8 Gd1 N7 99.80(14) . .
O6 Gd1 N7 63.02(13) . .
O2 Gd1 N7 64.06(13) . .
O1 Gd1 N10 67.85(13) . .
O4 Gd1 N10 145.13(14) . .
O9 Gd1 N10 77.20(13) . .
O8 Gd1 N10 63.00(13) . .
O6 Gd1 N10 102.74(13) . .
O2 Gd1 N10 126.39(13) . .
N7 Gd1 N10 66.50(14) . .
O1 Gd1 N4 69.19(13) . .
O4 Gd1 N4 63.02(13) . .
O9 Gd1 N4 73.43(13) . .
O8 Gd1 N4 138.89(14) . .
O6 Gd1 N4 123.52(13) . .
O2 Gd1 N4 65.13(13) . .
N7 Gd1 N4 121.31(14) . .
N10 Gd1 N4 131.92(13) . .
O1 Gd1 Mn1 25.82(9) . 2_556
O4 Gd1 Mn1 156.67(9) . 2_556
O9 Gd1 Mn1 91.69(10) . 2_556
O8 Gd1 Mn1 112.74(9) . 2_556
O6 Gd1 Mn1 116.80(9) . 2_556
O2 Gd1 Mn1 84.04(9) . 2_556
N7 Gd1 Mn1 53.91(10) . 2_556
N10 Gd1 Mn1 49.79(9) . 2_556
N4 Gd1 Mn1 93.81(9) . 2_556
O1 Gd1 Mn1 25.60(9) . .
O4 Gd1 Mn1 112.26(9) . .
O9 Gd1 Mn1 88.30(10) . .
O8 Gd1 Mn1 152.78(9) . .
O6 Gd1 Mn1 128.23(9) . .
O2 Gd1 Mn1 59.47(8) . .
N7 Gd1 Mn1 79.69(10) . .
N10 Gd1 Mn1 92.76(9) . .
N4 Gd1 Mn1 49.74(9) . .
Mn1 Gd1 Mn1 45.33(2) 2_556 .
O1 Mn1 O1 82.73(16) . 2_556
O1 Mn1 O7 172.94(17) . 2_556
O1 Mn1 O7 93.00(15) 2_556 2_556
O1 Mn1 O3 94.26(15) . .
O1 Mn1 O3 176.78(16) 2_556 .
O7 Mn1 O3 90.11(15) 2_556 .
O1 Mn1 O5 99.17(15) . 2_556
O1 Mn1 O5 94.73(15) 2_556 2_556
O7 Mn1 O5 86.74(15) 2_556 2_556
O3 Mn1 O5 84.60(15) . 2_556
O1 Mn1 N1 87.70(15) . .
O1 Mn1 N1 98.14(15) 2_556 .
O7 Mn1 N1 87.35(15) 2_556 .
O3 Mn1 N1 82.84(16) . .
O5 Mn1 N1 166.10(15) 2_556 .
O1 Mn1 Mn1 41.39(11) . 2_556
O1 Mn1 Mn1 41.34(11) 2_556 2_556
O7 Mn1 Mn1 134.08(12) 2_556 2_556
O3 Mn1 Mn1 135.64(12) . 2_556
O5 Mn1 Mn1 99.27(11) 2_556 2_556
N1 Mn1 Mn1 93.88(11) . 2_556
O1 Mn1 Gd1 105.81(11) . 2_556
O1 Mn1 Gd1 32.07(11) 2_556 2_556
O7 Mn1 Gd1 72.54(10) 2_556 2_556
O3 Mn1 Gd1 149.18(11) . 2_556
O5 Mn1 Gd1 69.50(10) 2_556 2_556
N1 Mn1 Gd1 120.40(11) . 2_556
Mn1 Mn1 Gd1 67.45(3) 2_556 2_556
O1 Mn1 Gd1 31.82(11) . .
O1 Mn1 Gd1 105.53(11) 2_556 .
O7 Mn1 Gd1 146.63(11) 2_556 .
O3 Mn1 Gd1 72.14(11) . .
O5 Mn1 Gd1 118.27(10) 2_556 .
N1 Mn1 Gd1 63.06(10) . .
Mn1 Mn1 Gd1 67.21(3) 2_556 .
Gd1 Mn1 Gd1 134.67(2) 2_556 .
Mn1 O1 Mn1 97.27(16) . 2_556
Mn1 O1 Gd1 122.58(17) . .
Mn1 O1 Gd1 122.11(17) 2_556 .
N1 O2 Gd1 121.6(3) . .
N4 O3 Mn1 112.6(3) . .
C6 O4 Gd1 125.4(3) . .
N7 O5 Mn1 112.2(3) . 2_556
C9 O6 Gd1 124.7(3) . .
N10 O7 Mn1 112.8(3) . 2_556
C12 O8 Gd1 125.0(3) . .
O2 N1 C1 115.6(4) . .
O2 N1 Mn1 113.0(3) . .
C1 N1 Mn1 131.4(3) . .
C4 N4 O3 116.8(4) . .
C4 N4 Gd1 117.8(3) . .
O3 N4 Gd1 125.3(3) . .
C7 N7 O5 118.5(5) . .
C7 N7 Gd1 117.2(3) . .
O5 N7 Gd1 123.5(3) . .
C10 N10 O7 117.3(4) . .
C10 N10 Gd1 117.8(4) . .
O7 N10 Gd1 124.9(3) . .
N17 N16 C19 167(2) . .
N17 N16 C21 24.2(11) . .
C19 N16 C21 162.9(8) . .
N16 N17 C21 139(2) . .
N1 C1 C3 120.7(5) . .
N1 C1 C2 121.0(5) . .
C3 C1 C2 118.3(5) . .
N2 C2 C1 179.5(8) . .
N3 C3 C1 175.3(6) . .
N4 C4 C5 123.7(5) . .
N4 C4 C6 114.2(5) . .
C5 C4 C6 122.0(5) . .
N5 C5 C4 177.5(7) . .
O4 C6 N6 122.5(5) . .
O4 C6 C4 119.5(5) . .
N6 C6 C4 118.0(5) . .
N7 C7 C8 121.1(5) . .
N7 C7 C9 115.0(5) . .
C8 C7 C9 123.8(5) . .
N8 C8 C7 179.3(8) . .
O6 C9 N9 122.5(5) . .
O6 C9 C7 119.2(5) . .
N9 C9 C7 118.3(5) . .
N10 C10 C11 122.8(5) . .
N10 C10 C12 114.8(5) . .
C11 C10 C12 122.4(5) . .
N11 C11 C10 178.4(7) . .
O8 C12 N12 123.1(5) . .
O8 C12 C10 119.1(5) . .
N12 C12 C10 117.8(5) . .
N14 C15 C16 179.1(12) . .
N13 C13 C14 176.7(13) . .
N15 C17 C18 178.7(7) . .
N16 C19 C20 178.9(7) . .
N17 C21 C22 179.1(11) . .
N17 C21 N16 17.2(9) . .
C22 C21 N16 162.8(14) . .
N18 C23 C24 179.0(9) . .

loop_
_geom_bond_atom_site_label_1
_geom_bond_atom_site_label_2
_geom_bond_distance
_geom_bond_site_symmetry_2
Gd1 O1 2.260(3) .
Gd1 O4 2.395(4) .
Gd1 O9 2.404(4) .
Gd1 O8 2.406(4) .
Gd1 O6 2.409(4) .
Gd1 O2 2.446(4) .
Gd1 N7 2.618(4) .
Gd1 N10 2.620(4) .
Gd1 N4 2.623(4) .
Gd1 Mn1 3.6061(8) 2_556
Gd1 Mn1 3.6125(8) .
Mn1 O1 1.852(4) .
Mn1 O1 1.854(4) 2_556
Mn1 O7 1.968(4) 2_556
Mn1 O3 1.987(4) .
Mn1 O5 2.207(4) 2_556
Mn1 N1 2.429(5) .
Mn1 Mn1 2.7819(15) 2_556
Mn1 Gd1 3.6061(8) 2_556
O1 Mn1 1.854(4) 2_556
O2 N1 1.299(5) .
O3 N4 1.314(5) .
O4 C6 1.244(7) .
O5 N7 1.301(6) .
O5 Mn1 2.207(4) 2_556
O6 C9 1.236(7) .
O7 N10 1.330(5) .
O7 Mn1 1.968(4) 2_556
O8 C12 1.245(7) .
N1 C1 1.311(7) .
N2 C2 1.138(9) .
N3 C3 1.138(8) .
N4 C4 1.298(7) .
N5 C5 1.143(9) .
N6 C6 1.323(7) .
N7 C7 1.294(7) .
N8 C8 1.144(8) .
N9 C9 1.317(7) .
N10 C10 1.290(7) .
N11 C11 1.153(8) .
N12 C12 1.311(7) .
N14 C15 1.136(10) .
N16 N17 0.835(14) .
N16 C19 1.16004(14) .
N16 C21 1.870(13) .
N17 C21 1.16002(15) .
N18 C23 1.16003(15) .
C1 C3 1.427(7) .
C1 C2 1.437(8) .
C4 C5 1.425(8) .
C4 C6 1.484(7) .
C7 C8 1.434(8) .
C7 C9 1.481(7) .
C10 C11 1.424(8) .
C10 C12 1.484(7) .
C15 C16 1.434(10) .
C13 N13 1.156(13) .
C13 C14 1.431(16) .
C17 N15 1.16006(14) .
C17 C18 1.54006(15) .
C19 C20 1.54004(16) .
C21 C22 1.54002(16) .
C23 C24 1.54003(15) .

loop_
_geom_hbond_atom_site_label_D
_geom_hbond_atom_site_label_H
_geom_hbond_atom_site_label_A
_geom_hbond_distance_DH
_geom_hbond_distance_HA
_geom_hbond_distance_DA
_geom_hbond_angle_DHA
_geom_hbond_site_symmetry_A
N6 H6A N2 0.88 2.22 3.009(8) 148.6 2
N12 H12A N14 0.88 2.09 2.962(8) 170.0 .
N12 H12B N3 0.88 2.22 2.943(7) 139.1 1_565
N9 H9A N17 0.88 2.20 3.059(13) 166.6 .
N9 H9B N8 0.88 2.28 3.078(8) 150.9 2_455
O9 H9OB O10 0.86 1.87(2) 2.722(6) 169(11) .
O9 H9OA N13 0.86 2.045(11) 2.808(10) 147.4(12) .
O10 H10A O5 0.86 2.03 2.866(4) 163.6 2_556
O10 H10B N5 0.86 2.11 2.911(6) 155.2 2_656
